data_4037429
loop_
_publ_author_name
'Lester, Roy P.'
'Bham, Travis'
'Bousfield, Thomas W.'
'Lewis, William'
'Camp, Jason E.'

_publ_section_title
;
 Exploring the Reactivity of 2-Trichloromethylbenzoxazoles for Access to
 Substituted Benzoxazoles.
;
_journal_issue 24
_journal_name_full 'The Journal of organic chemistry'
_journal_page_first 12472
_journal_page_last 12477
_journal_paper_doi 10.1021/acs.joc.6b02315
_journal_volume 81
_journal_year 2016
_chemical_formula_moiety 'C20 H16 Cl N3 O2'
_chemical_formula_sum 'C20 H16 Cl N3 O2'
_chemical_formula_weight 365.81
_space_group_crystal_system triclinic
_space_group_IT_number 2
_space_group_name_Hall '-P 1'
_space_group_name_H-M_alt 'P -1'
_atom_sites_solution_hydrogens geom
_atom_sites_solution_primary direct
_audit_creation_date 2016-09-07
_audit_creation_method
;
Olex2 1.2
(compiled 2016.08.25 svn.r3337 for OlexSys, GUI svn.r5221)
;
_cell_angle_alpha 112.140(9)
_cell_angle_beta 107.168(8)
_cell_angle_gamma 99.308(7)
_cell_formula_units_Z 2
_cell_length_a 9.2233(8)
_cell_length_b 10.5382(9)
_cell_length_c 10.6723(11)
_cell_measurement_reflns_used 2495
_cell_measurement_temperature 120(2)
_cell_measurement_theta_max 73.3190
_cell_measurement_theta_min 4.7530
_cell_volume 873.25(17)
_computing_cell_refinement
;
CrysAlisPro, Agilent Technologies,
Version 1.171.36.28a (release 18-03-2013 CrysAlis171 .NET)
(compiled Mar 18 2013,11:47:30)
;
_computing_data_collection
;
CrysAlisPro, Agilent Technologies,
Version 1.171.36.28a (release 18-03-2013 CrysAlis171 .NET)
(compiled Mar 18 2013,11:47:30)
;
_computing_data_reduction
;
CrysAlisPro, Agilent Technologies,
Version 1.171.36.28a (release 18-03-2013 CrysAlis171 .NET)
(compiled Mar 18 2013,11:47:30)
;
_computing_molecular_graphics 'Olex2 (Dolomanov et al., 2009)'
_computing_publication_material 'Olex2 (Dolomanov et al., 2009)'
_computing_structure_refinement 'ShelXL (Sheldrick, 2015)'
_computing_structure_solution 'ShelXS (Sheldrick, 2008)'
_diffrn_ambient_temperature 120(2)
_diffrn_detector 'CCD area detector'
_diffrn_detector_area_resol_mean 10.3271
_diffrn_detector_type 'Agilent Diffraction Atlas detector'
_diffrn_measured_fraction_theta_full 0.982
_diffrn_measured_fraction_theta_max 0.943
_diffrn_measurement_details
;
#__ type_ start__ end____ width___ exp.time_
  1 omega   10.00  109.00   1.0000   30.0000
omega____ theta____ kappa____ phi______ frames
    -       40.1323   77.0000  -60.0000 99

#__ type_ start__ end____ width___ exp.time_
  2 omega   16.00  107.00   1.0000   30.0000
omega____ theta____ kappa____ phi______ frames
    -       40.1323   57.0000   60.0000 91

#__ type_ start__ end____ width___ exp.time_
  3 omega    2.00   93.00   1.0000   30.0000
omega____ theta____ kappa____ phi______ frames
    -       40.1323 -125.0000 -150.0000 91

#__ type_ start__ end____ width___ exp.time_
  4 omega   30.00   82.00   1.0000  120.0000
omega____ theta____ kappa____ phi______ frames
    -      102.6276  -30.0000 -120.0000 52

#__ type_ start__ end____ width___ exp.time_
  5 omega   39.00  143.00   1.0000  120.0000
omega____ theta____ kappa____ phi______ frames
    -      102.6276  -15.0000  -90.0000 104

#__ type_ start__ end____ width___ exp.time_
  6 omega   51.00  120.00   1.0000  120.0000
omega____ theta____ kappa____ phi______ frames
    -      102.6276 -125.0000   30.0000 69

#__ type_ start__ end____ width___ exp.time_
  7 omega   46.00  101.00   1.0000  120.0000
omega____ theta____ kappa____ phi______ frames
    -      102.6276 -125.0000  -30.0000 55

#__ type_ start__ end____ width___ exp.time_
  8 omega   38.00   88.00   1.0000  120.0000
omega____ theta____ kappa____ phi______ frames
    -      102.6276  -30.0000   90.0000 50

#__ type_ start__ end____ width___ exp.time_
  9 omega   29.00   82.00   1.0000  120.0000
omega____ theta____ kappa____ phi______ frames
    -      102.6276  -30.0000  150.0000 53

#__ type_ start__ end____ width___ exp.time_
 10 omega   31.00  123.00   1.0000  120.0000
omega____ theta____ kappa____ phi______ frames
    -      102.6276  -77.0000   30.0000 92

#__ type_ start__ end____ width___ exp.time_
 11 omega   42.00   69.00   1.0000  120.0000
omega____ theta____ kappa____ phi______ frames
    -      102.6276  -30.0000   60.0000 27

#__ type_ start__ end____ width___ exp.time_
 12 omega   52.00  105.00   1.0000  120.0000
omega____ theta____ kappa____ phi______ frames
    -      102.6276  -94.0000 -180.0000 53

#__ type_ start__ end____ width___ exp.time_
 13 omega   72.00  158.00   1.0000  120.0000
omega____ theta____ kappa____ phi______ frames
    -      102.6276   77.0000 -120.0000 86
;
_diffrn_measurement_device '\k-geometry diffractometer'
_diffrn_measurement_device_type 'GV1000, Atlas'
_diffrn_measurement_method '\w scans'
_diffrn_orient_matrix_UB_11 -0.1043672000
_diffrn_orient_matrix_UB_12 0.0520453000
_diffrn_orient_matrix_UB_13 0.0855556000
_diffrn_orient_matrix_UB_21 -0.0743231000
_diffrn_orient_matrix_UB_22 0.0591840000
_diffrn_orient_matrix_UB_23 -0.1068965000
_diffrn_orient_matrix_UB_31 -0.1317541000
_diffrn_orient_matrix_UB_32 -0.1460022000
_diffrn_orient_matrix_UB_33 -0.0994339000
_diffrn_radiation_collimation 'focusing mirrors'
_diffrn_radiation_monochromator mirror
_diffrn_radiation_probe x-ray
_diffrn_radiation_type CuK\a
_diffrn_radiation_wavelength 1.54184
_diffrn_radiation_wavelength_determination fundamental
_diffrn_reflns_av_R_equivalents 0.0505
_diffrn_reflns_av_unetI/netI 0.0648
_diffrn_reflns_Laue_measured_fraction_full 0.982
_diffrn_reflns_Laue_measured_fraction_max 0.943
_diffrn_reflns_limit_h_max 9
_diffrn_reflns_limit_h_min -11
_diffrn_reflns_limit_k_max 13
_diffrn_reflns_limit_k_min -12
_diffrn_reflns_limit_l_max 12
_diffrn_reflns_limit_l_min -13
_diffrn_reflns_number 5242
_diffrn_reflns_point_group_measured_fraction_full 0.982
_diffrn_reflns_point_group_measured_fraction_max 0.943
_diffrn_reflns_theta_full 67.684
_diffrn_reflns_theta_max 74.359
_diffrn_reflns_theta_min 4.763
_diffrn_source 'microfocus sealed tube'
_diffrn_source_current 0.8
_diffrn_source_power 0.04
_diffrn_source_target Cu
_diffrn_source_type 'Agilent Diffraction microfocus tube'
_diffrn_source_voltage 50
_exptl_absorpt_coefficient_mu 2.101
_exptl_absorpt_correction_T_max 0.980
_exptl_absorpt_correction_T_min 0.831
_exptl_absorpt_correction_type gaussian
_exptl_absorpt_process_details
;
CrysAlisPro, Agilent Technologies,
Version 1.171.36.28a (release 18-03-2013 CrysAlis171 .NET)
(compiled Mar 18 2013,11:47:30)
Numerical absorption correction based on gaussian integration over
			a multifaceted crystal model
;
_exptl_crystal_colour 'clear colourless'
_exptl_crystal_colour_lustre clear
_exptl_crystal_colour_primary colourless
_exptl_crystal_density_diffrn 1.391
_exptl_crystal_description plate
_exptl_crystal_F_000 380
_exptl_crystal_size_max 0.1382
_exptl_crystal_size_mid 0.1038
_exptl_crystal_size_min 0.0426
_refine_diff_density_max 0.434
_refine_diff_density_min -0.526
_refine_diff_density_rms 0.074
_refine_ls_extinction_method none
_refine_ls_goodness_of_fit_ref 1.044
_refine_ls_hydrogen_treatment constr
_refine_ls_matrix_type full
_refine_ls_number_parameters 235
_refine_ls_number_reflns 3357
_refine_ls_number_restraints 0
_refine_ls_restrained_S_all 1.044
_refine_ls_R_factor_all 0.0628
_refine_ls_R_factor_gt 0.0538
_refine_ls_shift/su_max 0.000
_refine_ls_shift/su_mean 0.000
_refine_ls_structure_factor_coef Fsqd
_refine_ls_weighting_details 'w=1/[\s^2^(Fo^2^)+(0.0853P)^2^+0.0711P] where P=(Fo^2^+2Fc^2^)/3'
_refine_ls_weighting_scheme calc
_refine_ls_wR_factor_gt 0.1372
_refine_ls_wR_factor_ref 0.1463
_reflns_Friedel_coverage 0.000
_reflns_number_gt 2838
_reflns_number_total 3357
_reflns_threshold_expression 'I > 2\s(I)'
_cod_data_source_file jo6b02315_si_003.cif
_cod_data_source_block rljccd
_cod_original_cell_volume 873.25(15)
_cod_database_code 4037429
_nottingham_internal_coll_name RLJCCD
_nottingham_internal_coll_number 12974
_nottingham_internal_coll_client RL/JC
_nottingham_internal_coll_type custom
_nottingham_internal_coll_frame_method 'omega scans'
_nottingham_internal_coll_frame_time '30, 120'
_nottingham_internal_coll_frame_width 1
_nottingham_internal_coll_user pczwl
_nottingham_internal_coll_date 6/11/2013
_nottingham_internal_coll_location NOTTS
_nottingham_internal_process_date 12/11/2013
_nottingham_internal_process_user pczwl
_nottingham_internal_solution_date 13/11/2013
_nottingham_internal_solution_user pczwl
_nottingham_internal_refinement_date 13/11/2013
_nottingham_internal_refinement_user pczwl
_nottingham_internal_validation_date 7/9/2016
_nottingham_internal_validation_user pczwl
_nottingham_internal_archive_date 13/3/2014
_shelx_shelxl_version_number 2014/7
_chemical_oxdiff_formula 'C20 H16 N3 O2 Cl'
_chemical_oxdiff_usercomment 'RLJCCD #12974 IN FOMBLIN FOLM ON MICROMOUNT FOR RL/JC'
_shelx_space_group_comment
;
The symmetry employed for this shelxl refinement is uniquely defined
by the following loop, which should always be used as a source of
symmetry information in preference to the above space-group names.
They are only intended as comments.
;
_reflns_odcompleteness_completeness 98.27
_reflns_odcompleteness_iscentric 1
_reflns_odcompleteness_theta 67.13
_olex2_refinement_description
;
1. Fixed Uiso
 At 1.2 times of:
  All C(H) groups, All C(H,H) groups
2.a Secondary CH2 refined with riding coordinates:
 C22(H22A,H22B), C23(H23A,H23B), C24(H24A,H24B), C25(H25A,H25B)
2.b Aromatic/amide H refined with riding coordinates:
 C5(H5), C6(H6), C7(H7), C8(H8), C17(H17), C18(H18), C19(H19), C20(H20)
;
_olex2_computing_structure_refinement_long 'ShelXL (Sheldrick, 2008)'
_olex2_computing_structure_solution_long 'ShelXS (Sheldrick, 2008)'
_olex2_exptl_crystal_mounting_method 'mounted in fomblin film on a micromount'
_olex2_submission_special_instructions 'No special instructions were received'

loop_
_space_group_symop_operation_xyz
'x, y, z'
'-x, -y, -z'

loop_
_atom_site_label
_atom_site_type_symbol
_atom_site_fract_x
_atom_site_fract_y
_atom_site_fract_z
_atom_site_U_iso_or_equiv
_atom_site_adp_type
_atom_site_occupancy
_atom_site_site_symmetry_order
_atom_site_calc_flag
_atom_site_refinement_flags_posn
O1 O 0.32394(17) 0.91581(17) 0.82760(17) 0.0267(3) Uani 1 1 d .
C2 C 0.2452(2) 0.8669(2) 0.6811(2) 0.0245(4) Uani 1 1 d .
N3 N 0.17050(18) 0.72807(18) 0.60598(18) 0.0212(3) Uani 1 1 d .
C4 C 0.2073(2) 0.6766(2) 0.7105(2) 0.0218(4) Uani 1 1 d .
C5 C 0.1655(2) 0.5371(2) 0.6957(3) 0.0288(5) Uani 1 1 d .
H5 H 0.1000 0.4571 0.6036 0.035 Uiso 1 1 calc R
C6 C 0.2247(3) 0.5213(3) 0.8230(3) 0.0315(5) Uani 1 1 d .
H6 H 0.1993 0.4278 0.8175 0.038 Uiso 1 1 calc R
C7 C 0.3204(2) 0.6389(3) 0.9589(3) 0.0298(5) Uani 1 1 d .
H7 H 0.3595 0.6232 1.0429 0.036 Uiso 1 1 calc R
C8 C 0.3596(2) 0.7780(2) 0.9739(2) 0.0261(4) Uani 1 1 d .
H8 H 0.4231 0.8585 1.0663 0.031 Uiso 1 1 calc R
C9 C 0.3006(2) 0.7927(2) 0.8462(2) 0.0221(4) Uani 1 1 d .
C10 C 0.2505(2) 0.9668(2) 0.6180(2) 0.0238(4) Uani 1 1 d .
C11 C 0.1982(2) 0.5656(2) 0.2353(2) 0.0230(4) Uani 1 1 d .
Cl11 Cl 0.27115(7) 1.14191(6) 0.73407(6) 0.0381(2) Uani 1 1 d .
C12 C 0.2432(2) 0.9252(2) 0.4778(2) 0.0213(4) Uani 1 1 d .
O13 O 0.13917(16) 0.67959(16) 0.28159(17) 0.0246(3) Uani 1 1 d .
C14 C 0.2635(2) 0.7832(2) 0.4028(2) 0.0228(4) Uani 1 1 d .
N15 N 0.39397(19) 0.75040(19) 0.4404(2) 0.0244(4) Uani 1 1 d .
C16 C 0.3560(2) 0.6093(2) 0.3335(3) 0.0269(4) Uani 1 1 d .
C17 C 0.4485(3) 0.5172(3) 0.3107(4) 0.0429(7) Uani 1 1 d .
H17 H 0.5562 0.5443 0.3759 0.052 Uiso 1 1 calc R
C18 C 0.3764(4) 0.3847(3) 0.1888(4) 0.0479(8) Uani 1 1 d .
H18 H 0.4367 0.3200 0.1694 0.058 Uiso 1 1 calc R
C19 C 0.2185(4) 0.3429(3) 0.0937(3) 0.0403(6) Uani 1 1 d .
H19 H 0.1741 0.2503 0.0117 0.048 Uiso 1 1 calc R
C20 C 0.1231(3) 0.4325(3) 0.1146(3) 0.0323(5) Uani 1 1 d .
H20 H 0.0147 0.4042 0.0506 0.039 Uiso 1 1 calc R
N21 N 0.2232(2) 0.99795(19) 0.3965(2) 0.0244(4) Uani 1 1 d .
C22 C 0.2647(3) 0.9593(3) 0.2666(3) 0.0309(5) Uani 1 1 d .
H22A H 0.1914 0.8649 0.1861 0.037 Uiso 1 1 calc R
H22B H 0.3757 0.9555 0.2911 0.037 Uiso 1 1 calc R
C23 C 0.2459(3) 1.0801(3) 0.2242(3) 0.0367(5) Uani 1 1 d .
H23A H 0.2113 1.0449 0.1167 0.044 Uiso 1 1 calc R
H23B H 0.3469 1.1604 0.2746 0.044 Uiso 1 1 calc R
C24 C 0.1166(3) 1.1267(3) 0.2764(3) 0.0400(6) Uani 1 1 d .
H24A H 0.1190 1.2250 0.2883 0.048 Uiso 1 1 calc R
H24B H 0.0091 1.0590 0.2072 0.048 Uiso 1 1 calc R
C25 C 0.1629(3) 1.1224(3) 0.4233(3) 0.0290(5) Uani 1 1 d .
H25A H 0.2466 1.2120 0.5026 0.035 Uiso 1 1 calc R
H25B H 0.0694 1.1079 0.4498 0.035 Uiso 1 1 calc R

loop_
_atom_site_aniso_label
_atom_site_aniso_U_11
_atom_site_aniso_U_22
_atom_site_aniso_U_33
_atom_site_aniso_U_23
_atom_site_aniso_U_13
_atom_site_aniso_U_12
O1 0.0230(7) 0.0227(8) 0.0250(7) 0.0069(6) 0.0040(6) 0.0040(5)
C2 0.0192(9) 0.0272(12) 0.0255(10) 0.0102(9) 0.0070(7) 0.0104(8)
N3 0.0170(7) 0.0157(9) 0.0223(8) 0.0046(7) 0.0024(6) 0.0031(6)
C4 0.0139(8) 0.0206(10) 0.0245(9) 0.0072(8) 0.0041(7) 0.0031(7)
C5 0.0187(9) 0.0188(11) 0.0366(12) 0.0054(9) 0.0073(8) -0.0005(7)
C6 0.0251(10) 0.0246(12) 0.0468(13) 0.0187(11) 0.0153(9) 0.0034(8)
C7 0.0237(9) 0.0313(12) 0.0349(11) 0.0180(10) 0.0110(8) 0.0033(8)
C8 0.0207(9) 0.0284(12) 0.0241(10) 0.0102(9) 0.0070(7) 0.0023(8)
C9 0.0138(8) 0.0220(10) 0.0254(10) 0.0083(8) 0.0061(7) 0.0021(7)
C10 0.0189(8) 0.0157(10) 0.0253(10) 0.0041(8) 0.0016(7) 0.0026(7)
C11 0.0263(9) 0.0162(10) 0.0292(10) 0.0109(8) 0.0135(8) 0.0065(7)
Cl11 0.0492(4) 0.0194(3) 0.0283(3) 0.0022(2) 0.0021(2) 0.0131(2)
C12 0.0128(7) 0.0159(10) 0.0298(10) 0.0082(8) 0.0048(7) 0.0024(6)
O13 0.0209(7) 0.0151(7) 0.0298(7) 0.0055(6) 0.0063(6) 0.0038(5)
C14 0.0208(9) 0.0177(10) 0.0296(10) 0.0109(8) 0.0102(7) 0.0035(7)
N15 0.0171(7) 0.0173(9) 0.0365(10) 0.0123(8) 0.0077(7) 0.0042(6)
C16 0.0216(9) 0.0200(11) 0.0443(12) 0.0164(10) 0.0167(9) 0.0070(8)
C17 0.0271(11) 0.0278(14) 0.087(2) 0.0298(14) 0.0311(13) 0.0139(9)
C18 0.0528(15) 0.0283(14) 0.094(2) 0.0330(16) 0.0561(17) 0.0252(12)
C19 0.0644(17) 0.0185(12) 0.0498(14) 0.0131(11) 0.0408(13) 0.0124(10)
C20 0.0434(12) 0.0184(11) 0.0327(11) 0.0102(9) 0.0153(10) 0.0058(9)
N21 0.0227(8) 0.0183(9) 0.0318(9) 0.0111(8) 0.0098(7) 0.0071(6)
C22 0.0352(11) 0.0269(12) 0.0356(11) 0.0162(10) 0.0165(9) 0.0112(9)
C23 0.0410(13) 0.0377(14) 0.0455(14) 0.0270(12) 0.0212(11) 0.0178(10)
C24 0.0433(13) 0.0465(16) 0.0473(14) 0.0309(13) 0.0207(11) 0.0266(11)
C25 0.0263(10) 0.0252(12) 0.0404(12) 0.0183(10) 0.0121(9) 0.0128(8)

loop_
_atom_type_symbol
_atom_type_description
_atom_type_scat_dispersion_real
_atom_type_scat_dispersion_imag
_atom_type_scat_source
C C 0.0181 0.0091 'International Tables Vol C Tables 4.2.6.8 and 6.1.1.4'
H H 0.0000 0.0000 'International Tables Vol C Tables 4.2.6.8 and 6.1.1.4'
N N 0.0311 0.0180 'International Tables Vol C Tables 4.2.6.8 and 6.1.1.4'
O O 0.0492 0.0322 'International Tables Vol C Tables 4.2.6.8 and 6.1.1.4'
Cl Cl 0.3639 0.7018 'International Tables Vol C Tables 4.2.6.8 and 6.1.1.4'

loop_
_exptl_crystal_face_index_h
_exptl_crystal_face_index_k
_exptl_crystal_face_index_l
_exptl_crystal_face_perp_dist
_exptl_oxdiff_crystal_face_indexfrac_h
_exptl_oxdiff_crystal_face_indexfrac_k
_exptl_oxdiff_crystal_face_indexfrac_l
_exptl_oxdiff_crystal_face_x
_exptl_oxdiff_crystal_face_y
_exptl_oxdiff_crystal_face_z
0 -1 1 0.0213 0.0007 -1.0016 0.9980 0.0332 -0.1660 0.0469
0 1 -1 0.0213 -0.0007 1.0016 -0.9980 -0.0332 0.1660 -0.0469
-6 2 3 0.0512 -5.9997 1.9997 3.0001 0.9869 0.2436 0.2002
0 5 2 0.0384 0.0027 4.9955 2.0034 0.4311 0.0813 -0.9289
4 -4 -3 0.0399 3.9984 -3.9976 -3.0019 -0.8822 -0.2129 0.3553
-3 -4 0 0.0496 -3.0021 -3.9965 -0.0038 0.1050 -0.0130 0.9794
6 0 -3 0.0543 6.0001 -0.0001 -2.9980 -0.8827 -0.1255 -0.4924

loop_
_geom_angle_atom_site_label_1
_geom_angle_atom_site_label_2
_geom_angle_atom_site_label_3
_geom_angle
C2 O1 C9 103.59(17)
O1 C2 C10 119.57(19)
N3 C2 O1 115.67(18)
N3 C2 C10 124.75(19)
C2 N3 C4 104.05(17)
C5 C4 N3 130.7(2)
C9 C4 N3 108.25(18)
C9 C4 C5 121.08(19)
C4 C5 H5 121.8
C6 C5 C4 116.5(2)
C6 C5 H5 121.8
C5 C6 H6 119.1
C5 C6 C7 121.9(2)
C7 C6 H6 119.1
C6 C7 H7 119.2
C8 C7 C6 121.6(2)
C8 C7 H7 119.2
C7 C8 H8 122.0
C7 C8 C9 116.1(2)
C9 C8 H8 122.0
O1 C9 C4 108.39(17)
O1 C9 C8 128.7(2)
C4 C9 C8 122.9(2)
C2 C10 Cl11 115.19(16)
C12 C10 C2 121.92(19)
C12 C10 Cl11 122.88(16)
O13 C11 C16 107.18(19)
C20 C11 O13 128.8(2)
C20 C11 C16 124.0(2)
C10 C12 C14 117.25(17)
N21 C12 C10 128.9(2)
N21 C12 C14 113.84(18)
C14 O13 C11 103.94(16)
O13 C14 C12 118.31(17)
N15 C14 C12 125.23(19)
N15 C14 O13 116.40(19)
C14 N15 C16 103.65(18)
C11 C16 N15 108.84(17)
C17 C16 C11 120.0(2)
C17 C16 N15 131.1(2)
C16 C17 H17 121.6
C18 C17 C16 116.8(3)
C18 C17 H17 121.6
C17 C18 H18 118.9
C17 C18 C19 122.2(2)
C19 C18 H18 118.9
C18 C19 H19 118.9
C18 C19 C20 122.1(3)
C20 C19 H19 118.9
C11 C20 C19 114.9(2)
C11 C20 H20 122.6
C19 C20 H20 122.6
C12 N21 C22 121.82(18)
C12 N21 C25 126.65(18)
C25 N21 C22 111.52(17)
N21 C22 H22A 111.0
N21 C22 H22B 111.0
N21 C22 C23 103.59(18)
H22A C22 H22B 109.0
C23 C22 H22A 111.0
C23 C22 H22B 111.0
C22 C23 H23A 111.2
C22 C23 H23B 111.2
C22 C23 C24 103.04(18)
H23A C23 H23B 109.1
C24 C23 H23A 111.2
C24 C23 H23B 111.2
C23 C24 H24A 111.3
C23 C24 H24B 111.3
H24A C24 H24B 109.2
C25 C24 C23 102.41(18)
C25 C24 H24A 111.3
C25 C24 H24B 111.3
N21 C25 C24 102.71(19)
N21 C25 H25A 111.2
N21 C25 H25B 111.2
C24 C25 H25A 111.2
C24 C25 H25B 111.2
H25A C25 H25B 109.1

loop_
_geom_bond_atom_site_label_1
_geom_bond_atom_site_label_2
_geom_bond_distance
O1 C2 1.356(3)
O1 C9 1.378(3)
C2 N3 1.312(3)
C2 C10 1.449(3)
N3 C4 1.395(3)
C4 C5 1.393(3)
C4 C9 1.387(3)
C5 H5 0.9500
C5 C6 1.391(3)
C6 H6 0.9500
C6 C7 1.398(4)
C7 H7 0.9500
C7 C8 1.386(3)
C8 H8 0.9500
C8 C9 1.388(3)
C10 Cl11 1.732(2)
C10 C12 1.368(3)
C11 O13 1.381(3)
C11 C16 1.395(3)
C11 C20 1.380(3)
C12 C14 1.481(3)
C12 N21 1.352(3)
O13 C14 1.355(3)
C14 N15 1.297(3)
N15 C16 1.397(3)
C16 C17 1.394(3)
C17 H17 0.9500
C17 C18 1.379(5)
C18 H18 0.9500
C18 C19 1.388(5)
C19 H19 0.9500
C19 C20 1.393(4)
C20 H20 0.9500
N21 C22 1.473(3)
N21 C25 1.469(3)
C22 H22A 0.9900
C22 H22B 0.9900
C22 C23 1.522(3)
C23 H23A 0.9900
C23 H23B 0.9900
C23 C24 1.533(3)
C24 H24A 0.9900
C24 H24B 0.9900
C24 C25 1.519(3)
C25 H25A 0.9900
C25 H25B 0.9900

loop_
_geom_torsion_atom_site_label_1
_geom_torsion_atom_site_label_2
_geom_torsion_atom_site_label_3
_geom_torsion_atom_site_label_4
_geom_torsion
O1 C2 N3 C4 -2.6(2)
O1 C2 C10 Cl11 -29.7(2)
O1 C2 C10 C12 148.89(18)
C2 O1 C9 C4 -0.85(19)
C2 O1 C9 C8 177.51(19)
C2 N3 C4 C5 -178.2(2)
C2 N3 C4 C9 1.86(19)
C2 C10 C12 C14 -12.5(3)
C2 C10 C12 N21 169.26(18)
N3 C2 C10 Cl11 151.44(16)
N3 C2 C10 C12 -29.9(3)
N3 C4 C5 C6 178.87(19)
N3 C4 C9 O1 -0.6(2)
N3 C4 C9 C8 -179.09(17)
C4 C5 C6 C7 0.3(3)
C5 C4 C9 O1 179.43(17)
C5 C4 C9 C8 1.0(3)
C5 C6 C7 C8 0.8(3)
C6 C7 C8 C9 -1.1(3)
C7 C8 C9 O1 -177.94(18)
C7 C8 C9 C4 0.2(3)
C9 O1 C2 N3 2.2(2)
C9 O1 C2 C10 -176.70(16)
C9 C4 C5 C6 -1.2(3)
C10 C2 N3 C4 176.27(18)
C10 C12 C14 O13 115.9(2)
C10 C12 C14 N15 -66.9(3)
C10 C12 N21 C22 161.5(2)
C10 C12 N21 C25 -17.4(3)
C11 O13 C14 C12 177.25(16)
C11 O13 C14 N15 -0.2(2)
C11 C16 C17 C18 0.0(3)
Cl11 C10 C12 C14 166.06(14)
Cl11 C10 C12 N21 -12.2(3)
C12 C14 N15 C16 -177.05(18)
C12 N21 C22 C23 -172.19(19)
C12 N21 C25 C24 -162.5(2)
O13 C11 C16 N15 0.0(2)
O13 C11 C16 C17 -177.5(2)
O13 C11 C20 C19 176.85(19)
O13 C14 N15 C16 0.2(2)
C14 C12 N21 C22 -16.8(3)
C14 C12 N21 C25 164.25(18)
C14 N15 C16 C11 -0.1(2)
C14 N15 C16 C17 177.0(2)
N15 C16 C17 C18 -176.8(2)
C16 C11 O13 C14 0.1(2)
C16 C11 C20 C19 -1.7(3)
C16 C17 C18 C19 -0.9(4)
C17 C18 C19 C20 0.5(4)
C18 C19 C20 C11 0.8(3)
C20 C11 O13 C14 -178.6(2)
C20 C11 C16 N15 178.80(18)
C20 C11 C16 C17 1.3(3)
N21 C12 C14 O13 -65.5(2)
N21 C12 C14 N15 111.7(2)
N21 C22 C23 C24 -29.2(3)
C22 N21 C25 C24 18.5(2)
C22 C23 C24 C25 40.8(3)
C23 C24 C25 N21 -36.0(2)
C25 N21 C22 C23 6.9(2)
